data_7211209
loop_
_publ_author_name
'Kirby, Isabelle L.'
'Pitak, Mateusz B.'
'Wenzel, Marco'
'Wilson, Claire'
'Sparkes, Hazel A.'
'Coles, Simon J.'
'Gale, Philip A.'

_publ_section_title
;
 Systematic structural analysis of a series of anion receptor complexes
;
_journal_issue 44
_journal_name_full CrystEngComm
_journal_page_first 9003
_journal_paper_doi 10.1039/c3ce41503a
_journal_volume 15
_journal_year 2013
_chemical_formula_moiety 'C13 H10 N4 O5, C4 H12 N, Cl'
_chemical_formula_sum 'C17 H22 Cl N5 O5'
_chemical_formula_weight 411.85
_chemical_name_systematic
;
 1,3-bis(3-nitrophenyl)urea with tetramethylammonium chloride
;
_space_group_IT_number 33
_symmetry_cell_setting orthorhombic
_symmetry_space_group_name_Hall 'P 2c -2n'
_symmetry_space_group_name_H-M 'P n a 21'
_cell_angle_alpha 90.00
_cell_angle_beta 90.00
_cell_angle_gamma 90.00
_cell_formula_units_Z 4
_cell_length_a 6.8211(5)
_cell_length_b 14.4139(11)
_cell_length_c 19.7918(16)
_cell_measurement_reflns_used 11299
_cell_measurement_temperature 100(2)
_cell_measurement_theta_max 20.1
_cell_measurement_theta_min 1.2
_cell_volume 1945.9(3)
_computing_cell_refinement
;
CrystalClear-SM Expert 2.0 r7 (Rigaku, 2011)
;
_computing_data_collection
;
CrystalClear-SM Expert 2.0 r7 (Rigaku, 2011)
;
_computing_data_reduction
;
CrystalClear-SM Expert 2.0 r7 (Rigaku, 2011)
;
_computing_molecular_graphics 'Volkov et al, (2006)'
_computing_publication_material 'Volkov et al, (2006)'
_computing_structure_refinement 'Volkov et al, (2006)'
_computing_structure_solution 'SHELXS-97 (Sheldrick, 1997)'
_diffrn_ambient_temperature 100(2)
_diffrn_detector 'CCD plate'
_diffrn_detector_area_resol_mean 28.5714
_diffrn_detector_type 'Rigaku Saturn724 (2x2 bin mode)'
_diffrn_measured_fraction_theta_full 0.98
_diffrn_measured_fraction_theta_max 0.90
_diffrn_measurement_device 'four-circle \k diffractometer'
_diffrn_measurement_device_type CrystalLogic
_diffrn_measurement_method 'profile data from \w-scans'
_diffrn_measurement_specimen_support 'MiTeGen MicroMesh'
_diffrn_radiation_collimation 'confocal mirrors'
_diffrn_radiation_wavelength 0.48590
_diffrn_reflns_av_R_equivalents 0.0186
_diffrn_reflns_av_sigmaI/netI 0.0350
_diffrn_reflns_limit_h_max 19
_diffrn_reflns_limit_h_min -19
_diffrn_reflns_limit_k_max 41
_diffrn_reflns_limit_k_min 0
_diffrn_reflns_limit_l_max 57
_diffrn_reflns_limit_l_min 0
_diffrn_reflns_number 363541
_diffrn_reflns_reduction_process
;
 Scaled and merged with Sortav
 R.H. Blessing, (1987) Cryst. Rev. 1, 3-58
 R.H. Blessing, (1989) J. Appl. Cryst. 22, 396-397
;
_diffrn_reflns_theta_full 44.2
_diffrn_reflns_theta_max 45.18
_diffrn_reflns_theta_min 1.19
_diffrn_source synchrotron
_diffrn_source_type 'DLS beamline I19'
_exptl_absorpt_coefficient_mu 0.093
_exptl_absorpt_correction_T_max 0.9935
_exptl_absorpt_correction_T_min 0.9770
_exptl_absorpt_correction_type multi-scan
_exptl_absorpt_process_details
;
CrystalClear-SM Expert 2.0 r7 (Rigaku, 2011)
;
_exptl_crystal_colour yellow
_exptl_crystal_density_diffrn 1.406
_exptl_crystal_density_method 'not measured'
_exptl_crystal_description block
_exptl_crystal_F_000 864
_exptl_crystal_size_max 0.18
_exptl_crystal_size_mid 0.05
_exptl_crystal_size_min 0.05
_refine_diff_density_max 0.540
_refine_diff_density_min -0.329
_refine_diff_density_rms 0.061
_refine_ls_extinction_method none
_refine_ls_goodness_of_fit_ref 1.173
_refine_ls_hydrogen_treatment noref
_refine_ls_matrix_type full
_refine_ls_number_parameters 760
_refine_ls_number_reflns 37163
_refine_ls_number_restraints 0
_refine_ls_R_factor_all 0.071
_refine_ls_R_factor_gt 0.038
_refine_ls_shift/su_max 0
_refine_ls_structure_factor_coef F
_refine_ls_weighting_details
;
        calc w1 = 1/[s^2^(Fo)]
;
_refine_ls_weighting_scheme calc
_refine_ls_wR_factor_ref 0.038
_reflns_number_gt 19633
_reflns_number_total 25557
_reflns_threshold_expression >2\s(I)
_cod_data_source_file c3ce41503a.txt
_cod_data_source_block crystalstructure_7
_cod_database_code 7211209

loop_
_symmetry_equiv_pos_as_xyz
'x, y, z'
'-x, -y, z+1/2'
'-x+1/2, y+1/2, z+1/2'
'x+1/2, -y+1/2, z'

loop_
_atom_local_axes_atom_label
_atom_local_axes_atom0
_atom_local_axes_ax1
_atom_local_axes_atom1
_atom_local_axes_atom2
_atom_local_axes_ax2
CL(1) H(3A) Z CL(1) H(2A) Y
O(1) C(7) X O(1) C(13) Y
O(2) N(1) X O(2) O(3) Y
O(3) N(1) -X O(3) O(2) Y
O(4) N(4) X O(4) O(5) Y
O(5) N(4) -X O(5) O(4) Y
N(1) C(6) Z N(1) O(2) Y
N(2) C(4) X N(2) C(7) Y
N(3) C(8) X N(3) C(7) Y
N(4) C(12) Z N(4) O(4) Y
N(5) C(15) Z N(5) C(16) Y
C(1) C(6) X C(1) C(2) Y
C(2) C(3) X C(2) C(1) Y
C(3) C(4) X C(3) C(2) Y
C(4) C(3) X C(4) C(5) Y
C(5) C(6) X C(5) C(4) Y
C(6) C(1) X C(6) C(5) Y
C(7) O(1) Z C(7) N(3) Y
C(8) C(9) X C(8) C(13) Y
C(9) C(10) X C(9) C(8) Y
C(10) C(11) X C(10) C(9) Y
C(11) C(12) X C(11) C(10) Y
C(12) C(13) X C(12) C(11) Y
C(13) C(8) X C(13) C(12) Y
C(14) N(5) Z C(14) H(14B) Y
C(15) N(5) Z C(15) H(15A) Y
C(16) N(5) Z C(16) H(16A) Y
C(17) N(5) Z C(17) H(17B) Y
H(1) C(1) Z H(1) C(6) Y
H(2) C(2) Z H(2) C(3) Y
H(3) C(3) Z H(3) C(4) Y
H(5) C(5) Z H(5) C(6) Y
H(9) C(9) Z H(9) C(10) Y
H(10) C(10) Z H(10) C(9) Y
H(11) C(11) Z H(11) C(12) Y
H(13) C(13) Z H(13) C(12) Y
H(14A) C(14) Z H(14A) H(14C) Y
H(14B) C(14) Z H(14B) H(14C) Y
H(14C) C(14) Z H(14C) H(14A) Y
H(15A) C(15) Z H(15A) H(15C) Y
H(15B) C(15) Z H(15B) H(15C) Y
H(15C) C(15) Z H(15C) H(15A) Y
H(16A) C(16) Z H(16A) H(16B) Y
H(16B) C(16) Z H(16B) H(16A) Y
H(16C) C(16) Z H(16C) H(16B) Y
H(17A) C(17) Z H(17A) H(17C) Y
H(17B) C(17) Z H(17B) H(17C) Y
H(17C) C(17) Z H(17C) H(17B) Y
H(2A) N(2) Z H(2A) C(7) Y
H(3A) N(3) Z H(3A) C(7) Y

loop_
_atom_rho_multipole_atom_label
_atom_rho_multipole_coeff_Pv
_atom_rho_multipole_coeff_P00
_atom_rho_multipole_coeff_P11
_atom_rho_multipole_coeff_P1-1
_atom_rho_multipole_coeff_P10
_atom_rho_multipole_coeff_P20
_atom_rho_multipole_coeff_P21
_atom_rho_multipole_coeff_P2-1
_atom_rho_multipole_coeff_P22
_atom_rho_multipole_coeff_P2-2
_atom_rho_multipole_coeff_P30
_atom_rho_multipole_coeff_P31
_atom_rho_multipole_coeff_P3-1
_atom_rho_multipole_coeff_P32
_atom_rho_multipole_coeff_P3-2
_atom_rho_multipole_coeff_P33
_atom_rho_multipole_coeff_P3-3
_atom_rho_multipole_coeff_P40
_atom_rho_multipole_coeff_P41
_atom_rho_multipole_coeff_P4-1
_atom_rho_multipole_coeff_P42
_atom_rho_multipole_coeff_P4-2
_atom_rho_multipole_coeff_P43
_atom_rho_multipole_coeff_P4-3
_atom_rho_multipole_coeff_P44
_atom_rho_multipole_coeff_P4-4
_atom_rho_multipole_kappa
_atom_rho_multipole_kappa_prime0
_atom_rho_multipole_kappa_prime1
_atom_rho_multipole_kappa_prime2
_atom_rho_multipole_kappa_prime3
_atom_rho_multipole_kappa_prime4
_atom_rho_multipole_radial_slater_n0
_atom_rho_multipole_radial_slater_zeta0
_atom_rho_multipole_radial_slater_n1
_atom_rho_multipole_radial_slater_zeta1
_atom_rho_multipole_radial_slater_n2
_atom_rho_multipole_radial_slater_zeta2
_atom_rho_multipole_radial_slater_n3
_atom_rho_multipole_radial_slater_zeta3
_atom_rho_multipole_radial_slater_n4
_atom_rho_multipole_radial_slater_zeta4
CL(1) 7.54(6) 0 0.10(2) 0.04(3) 0.13(3) -0.053(19) -0.061(16) -0.031(16) 0.030(18) -0.031(16) -0.13(2) 0.06(3) 0.08(2) -0.037(14) 0.07(3) -0.01(3) 0.009(17) -0.008(15) -0.008(15) 0.011(14) -0.021(14) -0.012(14) 0.001(14) 0.035(15) 0.027(13) -0.028(14) 0.976996 1 1 1 1 1 4 4.2587714285714 4 4.2587714285714 4 4.2587714285714 4 4.2587714285714 4 4.2587714285714
O(1) 6.16(3) 0 -0.058(15) 0.010(13) -0.021(14) -0.021(14) -0.015(13) -0.016(13) -0.065(11) -0.024(11) -0.011(14) 0.054(12) 0.041(12) -0.008(12) -0.018(11) 0.047(11) 0.005(11) 0.016(16) -0.021(15) -0.010(15) 0.014(14) -0.015(14) -0.014(13) 0.019(13) 0.010(13) -0.013(12) 0.995241 1 1 1 1 1 2 4.466 2 4.466 2 4.466 3 4.466 4 4.466
O(2) 6.15(3) 0 -0.054(12) -0.042(14) 0.110(15) -0.018(15) 0.019(13) -0.008(14) -0.112(12) 0.040(11) 0.064(14) 0.108(12) -0.096(14) -0.024(11) -0.006(11) 0.016(12) 0.025(9) 0.015(17) 0.020(14) -0.002(15) 0.018(15) -0.003(15) -0.012(13) 0.003(13) 0.022(12) 0.010(12) 0.992884 1 1 1 1 1 2 4.466 2 4.466 2 4.466 3 4.466 4 4.466
O(3) 6.1452 0 -0.0538 -0.042 0.1104 -0.0178 0.0185 -0.0078 -0.1119 0.0399 0.0641 0.1076 -0.0958 -0.0238 -0.0059 0.0162 0.0247 0.0154 0.0195 -0.0018 0.0177 -0.0027 -0.0116 0.0025 0.0223 0.0102 0.992884 1 1 1 1 1 2 4.466 2 4.466 2 4.466 3 4.466 4 4.466
O(4) 6.18(2) 0 -0.059(11) -0.015(13) 0.041(13) -0.043(13) 0.005(12) 0.013(12) -0.094(11) 0.024(11) 0.016(13) 0.011(11) -0.052(11) 0.016(10) 0.003(10) 0.053(9) 0.031(9) -0.014(15) 0.004(13) -0.012(13) -0.011(13) -0.009(13) 0.020(12) -0.008(12) 0.049(11) -0.002(11) 0.992884 1 1 1 1 1 2 4.466 2 4.466 2 4.466 3 4.466 4 4.466
O(5) 6.1846 0 -0.0588 -0.0153 0.0406 -0.0431 0.005 0.0128 -0.0943 0.0244 0.0159 0.0109 -0.0523 0.0161 0.003 0.0526 0.0305 -0.0136 0.0039 -0.0124 -0.0109 -0.0089 0.0202 -0.0082 0.0485 -0.002 0.992884 1 1 1 1 1 2 4.466 2 4.466 2 4.466 3 4.466 4 4.466
N(1) 4.95(4) 0 0 0 0.070(18) 0.033(16) 0 0 -0.160(17) 0 0.191(18) 0 0 0.231(19) 0 0 0 0.06(2) 0 0 -0.01(2) 0 0 0 0.064(19) 0 0.998872 1 1 1 1 1 2 3.83936 2 3.83936 2 3.83936 3 3.83936 4 3.83936
N(2) 5.32(4) 0 -0.036(16) -0.003(16) 0.008(15) 0.034(13) -0.008(13) -0.006(13) 0.006(12) -0.011(12) -0.019(15) 0.013(14) 0.024(14) -0.024(13) 0.020(13) 0.190(14) 0.055(12) 0.071(17) 0.005(16) -0.009(16) -0.003(16) -0.003(16) 0.011(16) 0.004(16) 0.007(15) -0.050(15) 0.994475 1 1 1 1 1 2 3.83936 2 3.83936 2 3.83936 3 3.83936 4 3.83936
N(3) 5.20(4) 0 -0.042(14) -0.031(17) -0.002(15) 0.046(15) 0.015(13) 0.049(13) 0.020(13) 0.027(13) 0.008(16) -0.004(14) 0.052(14) -0.005(14) -0.015(13) 0.182(13) 0.057(14) 0.002(19) 0.031(17) -0.041(17) -0.002(17) -0.010(17) 0.025(16) 0.016(16) 0.015(15) -0.039(15) 0.994475 1 1 1 1 1 2 3.83936 2 3.83936 2 3.83936 3 3.83936 4 3.83936
N(4) 4.89(4) 0 0 0 0.054(17) 0.065(15) 0 0 -0.092(14) 0 0.206(16) 0 0 0.111(15) 0 0 0 0.03(2) 0 0 -0.04(2) 0 0 0 0.024(17) 0 0.998872 1 1 1 1 1 2 3.83936 2 3.83936 2 3.83936 3 3.83936 4 3.83936
N(5) 5.04(4) 0 0.054(16) 0.005(15) -0.010(14) -0.005(13) 0.044(13) 0.022(13) -0.001(13) 0.001(14) 0.198(17) -0.012(13) 0.003(13) -0.010(15) 0.028(14) -0.001(14) -0.160(14) 0.018(18) 0.006(17) -0.014(17) 0.022(16) -0.007(16) -0.031(17) 0.054(17) 0.004(16) 0.013(16) 1.003441 1 1 1 1 1 2 3.83936 2 3.83936 2 3.83936 3 3.83936 4 3.83936
C(1) 4.16(6) 0 0.00(2) -0.03(2) 0.012(18) -0.183(19) 0.016(16) 0.003(17) 0.014(19) 0.015(19) 0.00(2) 0.015(19) 0.03(2) 0.025(19) -0.02(2) 0.26(2) 0.00(2) 0 0 0 0 0 0 0 0 0 1.017365 1 1 1 1 1 2 3.1762 2 3.1762 2 3.1762 3 3.1762 4 3.1762
C(2) 4.10(6) 0 0.04(2) 0.01(3) 0.00(2) -0.15(2) -0.038(17) 0.005(18) 0.005(19) 0.037(19) 0.03(2) 0.01(2) 0.02(2) 0.00(2) 0.01(2) 0.23(2) 0.019(19) 0 0 0 0 0 0 0 0 0 1.017365 1 1 1 1 1 2 3.1762 2 3.1762 2 3.1762 3 3.1762 4 3.1762
C(3) 4.17(6) 0 0.00(2) 0.02(2) 0.00(2) -0.143(18) 0.013(17) 0.021(18) 0.005(17) -0.016(18) -0.01(2) 0.000(19) 0.05(2) -0.006(19) 0.016(19) 0.23(2) 0.010(19) 0 0 0 0 0 0 0 0 0 1.017365 1 1 1 1 1 2 3.1762 2 3.1762 2 3.1762 3 3.1762 4 3.1762
C(4) 3.84(5) 0 0.02(2) 0.07(2) -0.005(19) -0.146(17) 0.035(15) -0.008(16) 0.044(17) -0.035(17) 0.01(2) 0.014(18) 0.02(2) -0.002(19) 0.011(19) 0.24(2) -0.010(18) 0 0 0 0 0 0 0 0 0 1.017365 1 1 1 1 1 2 3.1762 2 3.1762 2 3.1762 3 3.1762 4 3.1762
C(5) 4.09(6) 0 -0.02(2) -0.01(2) 0.002(18) -0.173(18) 0.002(15) -0.021(15) 0.009(17) 0.068(18) 0.04(2) 0.037(18) 0.02(2) -0.013(18) 0.004(19) 0.24(2) -0.040(19) 0 0 0 0 0 0 0 0 0 1.017365 1 1 1 1 1 2 3.1762 2 3.1762 2 3.1762 3 3.1762 4 3.1762
C(6) 3.88(5) 0 0.03(2) 0.11(2) 0.020(18) -0.115(18) 0.009(15) -0.014(15) 0.099(18) -0.103(18) 0.02(2) 0.035(19) 0.02(2) -0.019(19) 0.026(19) 0.15(2) -0.009(19) 0 0 0 0 0 0 0 0 0 1.017365 1 1 1 1 1 2 3.1762 2 3.1762 2 3.1762 3 3.1762 4 3.1762
C(7) 3.87(5) 0 -0.051(19) -0.01(2) 0.12(2) 0.146(17) 0.018(17) -0.007(17) -0.145(16) -0.029(16) 0.27(2) -0.02(2) 0.01(2) 0.18(2) 0.019(19) -0.010(18) 0.003(18) 0 0 0 0 0 0 0 0 0 1.009819 1 1 1 1 1 2 3.1762 2 3.1762 2 3.1762 3 3.1762 4 3.1762
C(8) 3.90(5) 0 0.01(2) 0.07(2) 0.009(18) -0.141(17) -0.023(16) 0.006(15) 0.025(16) -0.032(17) 0.03(2) 0.02(2) 0.038(18) 0.023(19) -0.01(2) 0.230(19) -0.03(2) 0 0 0 0 0 0 0 0 0 1.01531 1 1 1 1 1 2 3.1762 2 3.1762 2 3.1762 3 3.1762 4 3.1762
C(9) 4.06(6) 0 0.02(2) 0.01(2) 0.01(2) -0.145(18) 0.005(16) 0.027(17) 0.047(17) 0.014(18) 0.01(2) 0.019(19) 0.05(2) -0.01(2) -0.020(19) 0.207(19) 0.00(2) 0 0 0 0 0 0 0 0 0 1.01531 1 1 1 1 1 2 3.1762 2 3.1762 2 3.1762 3 3.1762 4 3.1762
C(10) 3.96(6) 0 0.02(2) 0.01(2) 0.00(2) -0.187(19) 0.006(18) -0.001(16) -0.020(18) -0.015(19) 0.04(2) 0.00(2) 0.04(2) 0.03(2) 0.03(2) 0.22(2) 0.00(2) 0 0 0 0 0 0 0 0 0 1.01531 1 1 1 1 1 2 3.1762 2 3.1762 2 3.1762 3 3.1762 4 3.1762
C(11) 4.12(6) 0 -0.01(2) -0.04(2) 0.003(19) -0.164(19) 0.036(17) -0.034(17) -0.036(18) 0.010(18) -0.02(2) -0.01(2) 0.04(2) 0.02(2) -0.03(2) 0.24(2) -0.01(2) 0 0 0 0 0 0 0 0 0 1.01531 1 1 1 1 1 2 3.1762 2 3.1762 2 3.1762 3 3.1762 4 3.1762
C(12) 3.94(6) 0 0.03(2) 0.11(2) -0.023(19) -0.115(16) 0.048(16) -0.011(16) 0.095(17) -0.096(17) 0.00(2) -0.001(18) 0.00(2) -0.004(19) 0.017(19) 0.22(2) 0.04(2) 0 0 0 0 0 0 0 0 0 1.01531 1 1 1 1 1 2 3.1762 2 3.1762 2 3.1762 3 3.1762 4 3.1762
C(13) 4.05(5) 0 0.02(2) -0.05(2) -0.01(2) -0.145(17) -0.007(16) 0.014(16) -0.021(16) 0.008(16) 0.01(2) 0.02(2) 0.022(18) 0.022(19) 0.008(19) 0.231(19) -0.02(2) 0 0 0 0 0 0 0 0 0 1.01531 1 1 1 1 1 2 3.1762 2 3.1762 2 3.1762 3 3.1762 4 3.1762
C(14) 4.34(7) 0 -0.03(3) -0.02(3) -0.14(2) -0.19(2) 0.02(2) 0.02(2) -0.03(2) 0.02(2) 0.21(3) 0.01(2) 0.00(2) 0.00(2) 0.01(2) 0.03(2) -0.14(3) 0 0 0 0 0 0 0 0 0 1.001636 1 1 1 1 1 2 3.1762 2 3.1762 2 3.1762 3 3.1762 4 3.1762
C(15) 4.25(6) 0 0.05(2) -0.08(3) -0.13(2) -0.128(19) 0.056(17) -0.02(2) -0.06(2) -0.01(2) 0.19(2) -0.02(2) 0.06(2) -0.01(2) -0.05(2) -0.05(2) -0.16(2) 0 0 0 0 0 0 0 0 0 1.001636 1 1 1 1 1 2 3.1762 2 3.1762 2 3.1762 3 3.1762 4 3.1762
C(16) 4.14(7) 0 -0.01(3) 0.00(2) -0.01(2) -0.15(2) -0.045(19) 0.044(18) -0.026(19) 0.02(2) 0.17(2) 0.05(2) 0.00(2) 0.03(2) -0.08(2) -0.010(19) -0.10(3) 0 0 0 0 0 0 0 0 0 1.001636 1 1 1 1 1 2 3.1762 2 3.1762 2 3.1762 3 3.1762 4 3.1762
C(17) 4.21(7) 0 -0.04(2) -0.24(3) -0.09(2) -0.12(2) -0.036(19) 0.02(2) 0.01(2) -0.04(2) 0.19(3) 0.00(2) 0.10(2) -0.08(2) -0.02(2) 0.01(2) -0.11(3) 0 0 0 0 0 0 0 0 0 1.001636 1 1 1 1 1 2 3.1762 2 3.1762 2 3.1762 3 3.1762 4 3.1762
H(1) 0.87(3) 0 0 0 0.08(2) 0 0 0 0 0 0 0 0 0 0 0 0 0 0 0 0 0 0 0 0 0 1.2 1.2 1.2 1.2 1.2 1.2 0 2 1 2 2 2 3 2 4 2
H(2) 0.96(3) 0 0 0 0.08(3) 0 0 0 0 0 0 0 0 0 0 0 0 0 0 0 0 0 0 0 0 0 1.2 1.2 1.2 1.2 1.2 1.2 0 2 1 2 2 2 3 2 4 2
H(3) 0.84(3) 0 0 0 0.11(3) 0 0 0 0 0 0 0 0 0 0 0 0 0 0 0 0 0 0 0 0 0 1.2 1.2 1.2 1.2 1.2 1.2 0 2 1 2 2 2 3 2 4 2
H(5) 0.81(3) 0 0 0 0.13(2) 0 0 0 0 0 0 0 0 0 0 0 0 0 0 0 0 0 0 0 0 0 1.2 1.2 1.2 1.2 1.2 1.2 0 2 1 2 2 2 3 2 4 2
H(9) 0.87(3) 0 0 0 0.08(3) 0 0 0 0 0 0 0 0 0 0 0 0 0 0 0 0 0 0 0 0 0 1.2 1.2 1.2 1.2 1.2 1.2 0 2 1 2 2 2 3 2 4 2
H(10) 0.90(3) 0 0 0 0.13(3) 0 0 0 0 0 0 0 0 0 0 0 0 0 0 0 0 0 0 0 0 0 1.2 1.2 1.2 1.2 1.2 1.2 0 2 1 2 2 2 3 2 4 2
H(11) 0.86(3) 0 0 0 0.05(2) 0 0 0 0 0 0 0 0 0 0 0 0 0 0 0 0 0 0 0 0 0 1.2 1.2 1.2 1.2 1.2 1.2 0 2 1 2 2 2 3 2 4 2
H(13) 0.81(3) 0 0 0 0.17(2) 0 0 0 0 0 0 0 0 0 0 0 0 0 0 0 0 0 0 0 0 0 1.2 1.2 1.2 1.2 1.2 1.2 0 2 1 2 2 2 3 2 4 2
H(14A) 0.88(4) 0 0 0 0.08(3) 0 0 0 0 0 0 0 0 0 0 0 0 0 0 0 0 0 0 0 0 0 1.2 1.2 1.2 1.2 1.2 1.2 0 2 1 2 2 2 3 2 4 2
H(14B) 0.81(4) 0 0 0 0.15(3) 0 0 0 0 0 0 0 0 0 0 0 0 0 0 0 0 0 0 0 0 0 1.2 1.2 1.2 1.2 1.2 1.2 0 2 1 2 2 2 3 2 4 2
H(14C) 0.85(4) 0 0 0 0.08(3) 0 0 0 0 0 0 0 0 0 0 0 0 0 0 0 0 0 0 0 0 0 1.2 1.2 1.2 1.2 1.2 1.2 0 2 1 2 2 2 3 2 4 2
H(15A) 0.85(4) 0 0 0 0.10(3) 0 0 0 0 0 0 0 0 0 0 0 0 0 0 0 0 0 0 0 0 0 1.2 1.2 1.2 1.2 1.2 1.2 0 2 1 2 2 2 3 2 4 2
H(15B) 0.94(3) 0 0 0 0.10(2) 0 0 0 0 0 0 0 0 0 0 0 0 0 0 0 0 0 0 0 0 0 1.2 1.2 1.2 1.2 1.2 1.2 0 2 1 2 2 2 3 2 4 2
H(15C) 0.87(4) 0 0 0 0.07(3) 0 0 0 0 0 0 0 0 0 0 0 0 0 0 0 0 0 0 0 0 0 1.2 1.2 1.2 1.2 1.2 1.2 0 2 1 2 2 2 3 2 4 2
H(16A) 0.93(3) 0 0 0 0.11(3) 0 0 0 0 0 0 0 0 0 0 0 0 0 0 0 0 0 0 0 0 0 1.2 1.2 1.2 1.2 1.2 1.2 0 2 1 2 2 2 3 2 4 2
H(16B) 0.90(3) 0 0 0 0.20(3) 0 0 0 0 0 0 0 0 0 0 0 0 0 0 0 0 0 0 0 0 0 1.2 1.2 1.2 1.2 1.2 1.2 0 2 1 2 2 2 3 2 4 2
H(16C) 0.91(4) 0 0 0 0.08(3) 0 0 0 0 0 0 0 0 0 0 0 0 0 0 0 0 0 0 0 0 0 1.2 1.2 1.2 1.2 1.2 1.2 0 2 1 2 2 2 3 2 4 2
H(17A) 0.86(3) 0 0 0 0.11(3) 0 0 0 0 0 0 0 0 0 0 0 0 0 0 0 0 0 0 0 0 0 1.2 1.2 1.2 1.2 1.2 1.2 0 2 1 2 2 2 3 2 4 2
H(17B) 1.03(5) 0 0 0 0.13(4) 0 0 0 0 0 0 0 0 0 0 0 0 0 0 0 0 0 0 0 0 0 1.2 1.2 1.2 1.2 1.2 1.2 0 2 1 2 2 2 3 2 4 2
H(17C) 0.89(4) 0 0 0 0.11(3) 0 0 0 0 0 0 0 0 0 0 0 0 0 0 0 0 0 0 0 0 0 1.2 1.2 1.2 1.2 1.2 1.2 0 2 1 2 2 2 3 2 4 2
H(2A) 0.69(3) 0 0 0 0.12(2) 0 0 0 0 0 0 0 0 0 0 0 0 0 0 0 0 0 0 0 0 0 1.2 1.2 1.2 1.2 1.2 1.2 0 2 1 2 2 2 3 2 4 2
H(3A) 0.76(3) 0 0 0 0.11(2) 0 0 0 0 0 0 0 0 0 0 0 0 0 0 0 0 0 0 0 0 0 1.2 1.2 1.2 1.2 1.2 1.2 0 2 1 2 2 2 3 2 4 2

loop_
_atom_site_aniso_label
_atom_site_aniso_U_11
_atom_site_aniso_U_22
_atom_site_aniso_U_33
_atom_site_aniso_U_23
_atom_site_aniso_U_13
_atom_site_aniso_U_12
CL(1) 0.01801(2) 0.01929(3) 0.01294(2) -0.00157(2) 0.003116(18) 0.001663(19)
O(1) 0.02693(12) 0.01232(9) 0.01315(8) -0.00135(7) 0.00599(9) -0.00051(9)
O(2) 0.0431(2) 0.02219(15) 0.01480(11) -0.00039(10) 0.00371(13) -0.00116(15)
O(3) 0.0545(3) 0.02246(16) 0.01954(13) 0.00695(12) 0.00263(16) -0.00818(18)
O(4) 0.0441(2) 0.01156(10) 0.02697(16) -0.00346(11) -0.00027(16) -0.00230(12)
O(5) 0.03854(18) 0.01604(12) 0.01734(11) -0.00159(9) 0.00510(11) 0.00404(12)
N(1) 0.02484(12) 0.01816(13) 0.01388(9) 0.00289(7) -0.00084(7) -0.00381(8)
N(2) 0.01701(8) 0.01088(8) 0.01228(7) -0.00072(6) 0.00211(6) 0.00046(7)
N(3) 0.02186(10) 0.01155(9) 0.01256(8) -0.00015(7) 0.00396(7) 0.00069(8)
N(4) 0.01974(9) 0.01133(8) 0.01731(9) -0.00174(8) -0.00227(7) 0.00107(6)
N(5) 0.01412(8) 0.01748(10) 0.01379(8) -0.00313(8) 0.00039(6) -0.00109(7)
C(1) 0.01791(10) 0.01176(10) 0.01896(11) 0.00158(8) -0.00170(8) -0.00074(7)
C(2) 0.01916(10) 0.01110(10) 0.01991(12) -0.00145(8) -0.00039(9) 0.00028(8)
C(3) 0.01703(9) 0.01176(9) 0.01545(10) -0.00207(7) 0.00040(7) 0.00033(7)
C(4) 0.01235(7) 0.01079(8) 0.01257(8) -0.00074(6) -0.00026(6) 0.00026(6)
C(5) 0.01479(8) 0.01156(9) 0.01242(8) -0.00001(7) -0.00029(6) -0.00041(6)
C(6) 0.01511(8) 0.01263(9) 0.01418(9) 0.00143(7) -0.00153(7) -0.00133(7)
C(7) 0.01477(7) 0.01096(8) 0.01148(7) -0.00072(6) 0.00146(6) -0.00011(6)
C(8) 0.01418(7) 0.01181(8) 0.01185(7) 0.00054(6) 0.00081(6) -0.00021(6)
C(9) 0.01742(9) 0.01560(10) 0.01292(8) 0.00199(8) 0.00172(7) -0.00049(8)
C(10) 0.01926(10) 0.01606(11) 0.01565(10) 0.00467(9) 0.00092(8) -0.00120(9)
C(11) 0.01772(9) 0.01286(10) 0.01806(11) 0.00331(8) -0.00089(8) -0.00130(8)
C(12) 0.01432(7) 0.01072(8) 0.01486(9) 0.00052(7) -0.00139(6) -0.00047(6)
C(13) 0.01539(8) 0.01081(8) 0.01254(8) 0.00016(6) 0.00041(6) 0.00012(6)
C(14) 0.0314(2) 0.01978(17) 0.0285(2) 0.00502(15) 0.00258(16) -0.00374(14)
C(15) 0.01523(9) 0.0352(2) 0.01564(11) -0.00416(12) 0.00086(8) 0.00013(11)
C(16) 0.02076(12) 0.01680(13) 0.02439(15) -0.00450(11) -0.00117(11) 0.00076(9)
C(17) 0.01525(10) 0.0429(3) 0.02138(14) -0.01192(16) -0.00103(10) -0.00224(13)
H(1) 0.06034 0.01045 0.03795 0.00767 0.00446 -0.00538
H(2) 0.05839 0.01876 0.03898 -0.00353 -0.00226 0.00166
H(3) 0.05038 0.01953 0.02068 -0.00339 0.00664 0.00659
H(5) 0.04353 0.01864 0.01957 -0.00474 0.00531 0.00199
H(9) 0.05632 0.02442 0.02225 0.00344 0.01208 0.00004
H(10) 0.05973 0.02832 0.01653 0.00237 0.004 -0.00129
H(11) 0.05312 0.01314 0.03447 0.00352 0.00864 -0.00361
H(13) 0.05013 0.02181 0.01922 0.00531 0.00983 -0.00337
H(14A) 0.09274 0.01807 0.06077 -0.00187 0.00615 -0.00379
H(14B) 0.0389 0.04892 0.03703 0.01633 -0.01637 -0.00062
H(14C) 0.04814 0.06188 0.04325 0.01978 0.01471 -0.0129
H(15A) 0.03373 0.07144 0.03426 0.03022 0.00727 0.0001
H(15B) 0.02395 0.06226 0.02286 -0.00673 -0.00362 -0.00192
H(15C) 0.04431 0.06213 0.04065 -0.03586 0.00753 -0.00431
H(16A) 0.03982 0.04354 0.04245 -0.01629 0.01292 0.00735
H(16B) 0.0539 0.03741 0.0347 -0.01517 -0.0143 -0.0017
H(16C) 0.05058 0.03073 0.04922 0.0167 0.00141 0.00256
H(17A) 0.02335 0.06615 0.03798 -0.01028 0.00491 0.0071
H(17B) 0.0421 0.07447 0.04479 0.00416 -0.00901 -0.00457
H(17C) 0.04987 0.05901 0.05648 -0.03805 -0.0081 -0.00499
H(2A) 0.0425 0.01744 0.01652 -0.00418 0.01522 0.00235
H(3A) 0.04411 0.01853 0.01485 -0.00413 0.00309 0.00408

loop_
_atom_site_label
_atom_site_fract_x
_atom_site_fract_y
_atom_site_fract_z
_atom_site_U_iso_or_equiv
_atom_site_occupancy
_atom_site_symmetry_multiplicity
CL(1) 0.598774(11) 1.615353(6) 1.035232 0.017 1 4
O(1) 0.88630(6) 1.51856(2) 0.817270(18) 0.017 1 4
O(2) 0.98486(10) 1.71710(3) 0.65173(2) 0.027 1 4
O(3) 0.97105(11) 1.86657(4) 0.64748(3) 0.032 1 4
O(4) 0.86046(9) 1.10074(3) 0.81589(3) 0.028 1 4
O(5) 0.93155(8) 1.22652(3) 0.76269(2) 0.024 1 4
N(1) 0.95516(5) 1.79302(2) 0.678149(19) 0.019 1 4
N(2) 0.80990(4) 1.63514(2) 0.892289(15) 0.013 1 4
N(3) 0.77630(5) 1.48496(2) 0.924652(16) 0.015 1 4
N(4) 0.87640(4) 1.18511(2) 0.813441(18) 0.016 1 4
N(5) 0.89159(4) 1.42427(2) 0.635598(17) 0.015 1 4
C(1) 0.87791(5) 1.88181(2) 0.78062(2) 0.016 1 4
C(2) 0.83292(5) 1.88248(2) 0.84930(2) 0.017 1 4
C(3) 0.81270(5) 1.79997(2) 0.884798(17) 0.015 1 4
C(4) 0.83534(4) 1.713839(19) 0.852390(15) 0.012 1 4
C(5) 0.88169(4) 1.71155(2) 0.783622(16) 0.013 1 4
C(6) 0.90169(4) 1.79583(2) 0.750046(17) 0.014 1 4
C(7) 0.82833(4) 1.544020(19) 0.872873(15) 0.012 1 4
C(8) 0.78222(4) 1.38842(2) 0.924479(15) 0.013 1 4
C(9) 0.73542(5) 1.34301(2) 0.985257(17) 0.015 1 4
C(10) 0.73570(5) 1.24678(3) 0.989342(19) 0.017 1 4
C(11) 0.78137(5) 1.19285(2) 0.933042(19) 0.016 1 4
C(12) 0.82794(4) 1.23946(2) 0.873811(17) 0.013 1 4
C(13) 0.83089(4) 1.33546(2) 0.867783(16) 0.013 1 4
C(14) 0.87990(9) 1.49831(4) 0.58328(3) 0.027 1 4
C(15) 0.71384(5) 1.42833(4) 0.67963(2) 0.022 1 4
C(16) 0.89900(6) 1.33161(3) 0.60141(3) 0.021 1 4
C(17) 1.07186(6) 1.43674(5) 0.67760(3) 0.027 1 4
H(1) 0.893945 1.94556 0.751869 0.036 1 4
H(2) 0.818166 1.947586 0.874144 0.039 1 4
H(3) 0.784704 1.801857 0.93834 0.03 1 4
H(5) 0.901594 1.64579 0.757214 0.027 1 4
H(9) 0.696353 1.383326 1.028373 0.034 1 4
H(10) 0.699484 1.21407 1.036725 0.035 1 4
H(11) 0.781928 1.11807 0.933891 0.034 1 4
H(13) 0.872559 1.368167 0.820389 0.03 1 4
H(14A) 0.880071 1.565202 0.607663 0.057 1 4
H(14B) 0.744337 1.48799 0.554014 0.042 1 4
H(14C) 1.008101 1.491047 0.549644 0.051 1 4
H(15A) 0.724555 1.372038 0.71592 0.046 1 4
H(15B) 0.585951 1.422001 0.647021 0.036 1 4
H(15C) 0.712147 1.494082 0.705387 0.049 1 4
H(16A) 1.025387 1.329538 0.569051 0.042 1 4
H(16B) 0.765417 1.323241 0.570117 0.042 1 4
H(16C) 0.908267 1.279282 0.639579 0.044 1 4
H(17A) 1.20156 1.433951 0.643192 0.042 1 4
H(17B) 1.079332 1.383301 0.712997 0.054 1 4
H(17C) 1.065515 1.504572 0.701447 0.055 1 4
H(2A) 0.747195 1.645659 0.938688 0.025 1 4
H(3A) 0.713235 1.515762 0.96511 0.026 1 4

loop_
_atom_type_symbol
_atom_type_description
_atom_type_scat_dispersion_real
_atom_type_scat_dispersion_imag
_atom_type_scat_source
C C 0.0007 0.0007 'International Tables Vol C Tables 4.2.6.8 and 6.1.1.4'
H H 0.0000 0.0000 'International Tables Vol C Tables 4.2.6.8 and 6.1.1.4'
Cl Cl 0.0777 0.0747 'International Tables Vol C Tables 4.2.6.8 and 6.1.1.4'
N N 0.0018 0.0014 'International Tables Vol C Tables 4.2.6.8 and 6.1.1.4'
O O 0.0040 0.0026 'International Tables Vol C Tables 4.2.6.8 and 6.1.1.4'

loop_
_geom_angle_atom_site_label_1
_geom_angle_atom_site_label_2
_geom_angle_atom_site_label_3
_geom_angle
_geom_angle_site_symmetry_1
_geom_angle_site_symmetry_2
_geom_angle_site_symmetry_3
_geom_angle_publ_flag
O(2) N(1) O(3) 122.98(5) 1_555 1_555 1_555 yes
O(2) N(1) C(6) 118.50(3) 1_555 1_555 1_555 yes
O(3) N(1) C(6) 118.51(4) 1_555 1_555 1_555 yes
C(4) N(2) C(7) 127.47(3) 1_555 1_555 1_555 yes
C(4) N(2) H(2A) 116.09(3) 1_555 1_555 1_555 yes
C(7) N(2) H(2A) 115.49(3) 1_555 1_555 1_555 yes
C(7) N(3) C(8) 127.44(3) 1_555 1_555 1_555 yes
C(7) N(3) H(3A) 115.27(3) 1_555 1_555 1_555 yes
C(8) N(3) H(3A) 116.94(3) 1_555 1_555 1_555 yes
O(4) N(4) O(5) 122.94(5) 1_555 1_555 1_555 yes
O(4) N(4) C(12) 118.64(4) 1_555 1_555 1_555 yes
O(5) N(4) C(12) 118.42(3) 1_555 1_555 1_555 yes
C(2) C(1) C(6) 117.18(3) 1_555 1_555 1_555 yes
C(2) C(1) H(1) 121.82(3) 1_555 1_555 1_555 yes
C(6) C(1) H(1) 121.00(3) 1_555 1_555 1_555 yes
C(1) C(2) C(3) 120.64(3) 1_555 1_555 1_555 yes
C(1) C(2) H(2) 118.53(3) 1_555 1_555 1_555 yes
C(3) C(2) H(2) 120.81(4) 1_555 1_555 1_555 yes
C(2) C(3) C(4) 120.98(3) 1_555 1_555 1_555 yes
C(2) C(3) H(3) 119.60(3) 1_555 1_555 1_555 yes
C(4) C(3) H(3) 119.38(3) 1_555 1_555 1_555 yes
N(2) C(4) C(3) 116.54(3) 1_555 1_555 1_555 yes
N(2) C(4) C(5) 124.12(3) 1_555 1_555 1_555 yes
C(3) C(4) C(5) 119.34(3) 1_555 1_555 1_555 yes
C(4) C(5) C(6) 117.82(3) 1_555 1_555 1_555 yes
C(4) C(5) H(5) 121.01(3) 1_555 1_555 1_555 yes
C(6) C(5) H(5) 121.17(3) 1_555 1_555 1_555 yes
N(1) C(6) C(1) 118.39(3) 1_555 1_555 1_555 yes
N(1) C(6) C(5) 117.57(3) 1_555 1_555 1_555 yes
C(1) C(6) C(5) 124.03(3) 1_555 1_555 1_555 yes
O(1) C(7) N(2) 124.52(3) 1_555 1_555 1_555 yes
O(1) C(7) N(3) 124.44(3) 1_555 1_555 1_555 yes
N(2) C(7) N(3) 111.02(3) 1_555 1_555 1_555 yes
N(3) C(8) C(9) 117.16(3) 1_555 1_555 1_555 yes
N(3) C(8) C(13) 123.71(3) 1_555 1_555 1_555 yes
C(9) C(8) C(13) 119.13(3) 1_555 1_555 1_555 yes
C(8) C(9) C(10) 120.94(3) 1_555 1_555 1_555 yes
C(8) C(9) H(9) 119.19(3) 1_555 1_555 1_555 yes
C(10) C(9) H(9) 119.86(3) 1_555 1_555 1_555 yes
C(9) C(10) C(11) 120.70(3) 1_555 1_555 1_555 yes
C(9) C(10) H(10) 119.13(3) 1_555 1_555 1_555 yes
C(11) C(10) H(10) 120.18(3) 1_555 1_555 1_555 yes
C(10) C(11) C(12) 117.16(3) 1_555 1_555 1_555 yes
C(10) C(11) H(11) 123.09(3) 1_555 1_555 1_555 yes
C(12) C(11) H(11) 119.76(3) 1_555 1_555 1_555 yes
N(4) C(12) C(11) 118.76(3) 1_555 1_555 1_555 yes
N(4) C(12) C(13) 117.32(3) 1_555 1_555 1_555 yes
C(11) C(12) C(13) 123.92(3) 1_555 1_555 1_555 yes
C(8) C(13) C(12) 118.15(3) 1_555 1_555 1_555 yes
C(8) C(13) H(13) 121.19(3) 1_555 1_555 1_555 yes
C(12) C(13) H(13) 120.64(3) 1_555 1_555 1_555 yes
H(14A) C(14) H(14B) 110.92(5) 1_555 1_555 1_555 yes
H(14A) C(14) H(14C) 110.73(5) 1_555 1_555 1_555 yes
H(14B) C(14) H(14C) 109.58(6) 1_555 1_555 1_555 yes
H(15A) C(15) H(15B) 112.54(4) 1_555 1_555 1_555 yes
H(15A) C(15) H(15C) 110.21(4) 1_555 1_555 1_555 yes
H(15B) C(15) H(15C) 110.24(4) 1_555 1_555 1_555 yes
H(16A) C(16) H(16B) 108.87(4) 1_555 1_555 1_555 yes
H(16A) C(16) H(16C) 110.74(4) 1_555 1_555 1_555 yes
H(16B) C(16) H(16C) 111.51(4) 1_555 1_555 1_555 yes
H(17A) C(17) H(17B) 110.14(5) 1_555 1_555 1_555 yes
H(17A) C(17) H(17C) 109.19(5) 1_555 1_555 1_555 yes
H(17B) C(17) H(17C) 112.01(4) 1_555 1_555 1_555 yes

loop_
_geom_bond_atom_site_label_1
_geom_bond_atom_site_label_2
_geom_bond_distance
_geom_bond_site_symmetry_1
_geom_bond_site_symmetry_2
_geom_bond_publ_flag
O(1) C(7) 1.2256(4) 1_555 1_555 yes
O(2) N(1) 1.2295(6) 1_555 1_555 yes
O(3) N(1) 1.2265(6) 1_555 1_555 yes
O(4) N(4) 1.2219(5) 1_555 1_555 yes
O(5) N(4) 1.2275(5) 1_555 1_555 yes
N(1) C(6) 1.4695(5) 1_555 1_555 yes
N(2) C(4) 1.3930(4) 1_555 1_555 yes
N(2) C(7) 1.3743(4) 1_555 1_555 yes
N(2) H(2A) 1.0243(3) 1_555 1_555 yes
N(3) C(7) 1.3787(4) 1_555 1_555 yes
N(3) C(8) 1.3922(4) 1_555 1_555 yes
N(3) H(3A) 1.0116(3) 1_555 1_555 yes
N(4) C(12) 1.4665(5) 1_555 1_555 yes
C(1) C(2) 1.3936(5) 1_555 1_555 yes
C(1) C(6) 1.3887(5) 1_555 1_555 yes
C(1) H(1) 1.0863(3) 1_555 1_555 yes
C(2) C(3) 1.3881(5) 1_555 1_555 yes
C(2) H(2) 1.0643(3) 1_555 1_555 yes
C(3) C(4) 1.4059(4) 1_555 1_555 yes
C(3) H(3) 1.0771(3) 1_555 1_555 yes
C(4) C(5) 1.3977(4) 1_555 1_555 yes
C(5) C(6) 1.3913(4) 1_555 1_555 yes
C(5) H(5) 1.0909(3) 1_555 1_555 yes
C(8) C(9) 1.4061(4) 1_555 1_555 yes
C(8) C(13) 1.3971(4) 1_555 1_555 yes
C(9) C(10) 1.3895(5) 1_555 1_555 yes
C(9) H(9) 1.0662(3) 1_555 1_555 yes
C(10) C(11) 1.3939(5) 1_555 1_555 yes
C(10) H(10) 1.0783(3) 1_555 1_555 yes
C(11) C(12) 1.3880(5) 1_555 1_555 yes
C(11) H(11) 1.0780(3) 1_555 1_555 yes
C(12) C(13) 1.3891(4) 1_555 1_555 yes
C(13) H(13) 1.0876(3) 1_555 1_555 yes
C(14) H(14A) 1.0782(6) 1_555 1_555 yes
C(14) H(14B) 1.1012(6) 1_555 1_555 yes
C(14) H(14C) 1.1040(6) 1_555 1_555 yes
C(15) H(15A) 1.0860(6) 1_555 1_555 yes
C(15) H(15B) 1.0890(4) 1_555 1_555 yes
C(15) H(15C) 1.0762(5) 1_555 1_555 yes
C(16) H(16A) 1.0744(5) 1_555 1_555 yes
C(16) H(16B) 1.1083(4) 1_555 1_555 yes
C(16) H(16C) 1.0694(5) 1_555 1_555 yes
C(17) H(17A) 1.1172(5) 1_555 1_555 yes
C(17) H(17B) 1.0425(8) 1_555 1_555 yes
C(17) H(17C) 1.0866(6) 1_555 1_555 yes
